data_7035990
loop_
_publ_author_name
'M\"oller, Tobias'
'Wonneberger, Peter'
'S\'arosi, Menyh\'art B'
'Coburger, Peter'
'Hey-Hawkins, Evamarie'

_publ_section_title
;
 P-chiral 1-phosphanorbornenes: from asymmetric phospha-Diels-Alder
 reactions towards ligand design and functionalisation.
;
_journal_issue 5
_journal_name_full 'Dalton transactions (Cambridge, England : 2003)'
_journal_page_first 1904
_journal_page_last 1917
_journal_paper_doi 10.1039/c5dt02564h
_journal_volume 45
_journal_year 2016
_chemical_absolute_configuration rmad
_chemical_formula_sum 'C16 H21 O2 P S'
_chemical_formula_weight 308.36
_chemical_name_systematic
;
 ?
;
_space_group_IT_number 19
_symmetry_cell_setting orthorhombic
_symmetry_space_group_name_Hall 'P 2ac 2ab'
_symmetry_space_group_name_H-M 'P 21 21 21'
_atom_sites_solution_hydrogens geom
_atom_sites_solution_primary direct
_atom_sites_solution_secondary difmap
_audit_conform_dict_location ftp://ftp.iucr.org/pub/cif_core.dic
_audit_conform_dict_name cif_core.dic
_audit_conform_dict_version 2.4
_audit_creation_date 2014-01-25T14:25:44-00:00
_audit_creation_method 'WinGX routine CIF_UPDATE'
_audit_update_record
;
2014-03-03 deposited with the CCDC.
2015-07-30 downloaded from the CCDC.
;
_cell_angle_alpha 90.000
_cell_angle_beta 90.000
_cell_angle_gamma 90.000
_cell_formula_units_Z 4
_cell_length_a 9.123(5)
_cell_length_b 11.681(5)
_cell_length_c 14.355(5)
_cell_measurement_reflns_used 10205
_cell_measurement_temperature 130(2)
_cell_measurement_theta_max 32.277
_cell_measurement_theta_min 3.478
_cell_volume 1529.8(12)
_computing_cell_refinement
;
        CrysAlisPro, Agilent Technologies,
        Version 1.171.36.24 (release 03-12-2012 CrysAlis171 .NET)
        (compiled Dec  3 2012,18:21:49)
;
_computing_data_collection
;
        CrysAlisPro, Agilent Technologies,
        Version 1.171.36.24 (release 03-12-2012 CrysAlis171 .NET)
        (compiled Dec  3 2012,18:21:49)
;
_computing_data_reduction
;
        CrysAlisPro, Agilent Technologies,
        Version 1.171.36.24 (release 03-12-2012 CrysAlis171 .NET)
        (compiled Dec  3 2012,18:21:49)
;
_computing_molecular_graphics 'ORTEP3 for Windows (L. J. Farrugia, 1997)'
_computing_publication_material 'WINGX  (L.J. Farrugia,1999)'
_computing_structure_refinement 'SHELXL-97 (Sheldrick, 2008)'
_computing_structure_solution 'SIR92 (Giacovazzo 1993)'
_diffrn_ambient_temperature 130(2)
_diffrn_detector_area_resol_mean 16.356
_diffrn_measured_fraction_theta_full 0.999
_diffrn_measured_fraction_theta_max 0.999
_diffrn_measurement_device_type 'Xcalibur, Sapphire3, Gemini'
_diffrn_measurement_method '\w scans'
_diffrn_orient_matrix_UB_11 0.0217093
_diffrn_orient_matrix_UB_12 0.0110907
_diffrn_orient_matrix_UB_13 0.0465707
_diffrn_orient_matrix_UB_21 -0.0345472
_diffrn_orient_matrix_UB_22 -0.0513632
_diffrn_orient_matrix_UB_23 0.0146241
_diffrn_orient_matrix_UB_31 0.0661616
_diffrn_orient_matrix_UB_32 -0.0304583
_diffrn_orient_matrix_UB_33 -0.007674
_diffrn_radiation_monochromator graphite
_diffrn_radiation_type MoK\a
_diffrn_radiation_wavelength 0.71073
_diffrn_reflns_av_R_equivalents 0.0294
_diffrn_reflns_av_unetI/netI 0.0253
_diffrn_reflns_limit_h_max 13
_diffrn_reflns_limit_h_min -13
_diffrn_reflns_limit_k_max 16
_diffrn_reflns_limit_k_min -16
_diffrn_reflns_limit_l_max 20
_diffrn_reflns_limit_l_min -20
_diffrn_reflns_number 20682
_diffrn_reflns_theta_full 30.51
_diffrn_reflns_theta_max 30.51
_diffrn_reflns_theta_min 2.83
_exptl_absorpt_coefficient_mu 0.315
_exptl_absorpt_correction_T_max 1
_exptl_absorpt_correction_T_min 0.99838
_exptl_absorpt_correction_type multi-scan
_exptl_absorpt_process_details
;
        CrysAlisPro, Agilent Technologies,
        Version 1.171.36.24 (release 03-12-2012 CrysAlis171 .NET)
        (compiled Dec  3 2012,18:21:49)
        Empirical absorption correction using spherical harmonics,
 implemented in SCALE3 ABSPACK scaling algorithm.
;
_exptl_crystal_colour colourless
_exptl_crystal_density_diffrn 1.339
_exptl_crystal_density_method 'not measured'
_exptl_crystal_description prism
_exptl_crystal_F_000 656
_exptl_crystal_size_max 0.4
_exptl_crystal_size_mid 0.3
_exptl_crystal_size_min 0.2
_refine_diff_density_max 0.287
_refine_diff_density_min -0.174
_refine_diff_density_rms 0.041
_refine_ls_abs_structure_details 'Flack H D (1983), Acta Cryst. A39, 876-881'
_refine_ls_abs_structure_Flack 0.06(5)
_refine_ls_extinction_method none
_refine_ls_goodness_of_fit_ref 1.027
_refine_ls_hydrogen_treatment refall
_refine_ls_matrix_type full
_refine_ls_number_parameters 265
_refine_ls_number_reflns 4660
_refine_ls_number_restraints 0
_refine_ls_restrained_S_all 1.027
_refine_ls_R_factor_all 0.0302
_refine_ls_R_factor_gt 0.0274
_refine_ls_shift/su_max 0.001
_refine_ls_shift/su_mean 0
_refine_ls_structure_factor_coef Fsqd
_refine_ls_weighting_details 'calc w=1/[\s^2^(Fo^2^)+(0.0318P)^2^+0.2944P] where P=(Fo^2^+2Fc^2^)/3'
_refine_ls_weighting_scheme calc
_refine_ls_wR_factor_gt 0.0643
_refine_ls_wR_factor_ref 0.0657
_reflns_number_gt 4410
_reflns_number_total 4660
_reflns_threshold_expression >2\s(I)
_cod_data_source_file c5dt02564h2.cif
_cod_data_source_block x1781
_cod_depositor_comments 'Adding full bibliography for 7035986--7035994.cif.'
_cod_database_code 7035990

loop_
_symmetry_equiv_pos_as_xyz
'x, y, z'
'-x+1/2, -y, z+1/2'
'x+1/2, -y+1/2, -z'
'-x, y+1/2, -z+1/2'

loop_
_atom_site_label
_atom_site_type_symbol
_atom_site_fract_x
_atom_site_fract_y
_atom_site_fract_z
_atom_site_U_iso_or_equiv
_atom_site_adp_type
_atom_site_occupancy
_atom_site_symmetry_multiplicity
_atom_site_calc_flag
S1 S 0.89793(4) 0.56148(3) 0.54941(3) 0.02788(8) Uani 1 1 d
P1 P 0.72709(3) 0.52822(3) 0.47331(2) 0.01751(7) Uani 1 1 d
O2 O 0.68751(12) 0.26071(9) 0.50325(7) 0.0275(2) Uani 1 1 d
01 O 0.37653(10) 0.40354(7) 0.42189(7) 0.01871(18) Uani 1 1 d
C1 C 0.73783(15) 0.41031(11) 0.39008(9) 0.0203(2) Uani 1 1 d
C2 C 0.59495(15) 0.42326(11) 0.33190(9) 0.0192(2) Uani 1 1 d
C3 C 0.52964(14) 0.54391(10) 0.35322(8) 0.0173(2) Uani 1 1 d
C4 C 0.43762(13) 0.51477(9) 0.44186(8) 0.0155(2) Uani 1 1 d
C5 C 0.54707(13) 0.50426(9) 0.52757(9) 0.0151(2) Uani 1 1 d
C6 C 0.65466(15) 0.62308(11) 0.38381(10) 0.0204(3) Uani 1 1 d
C7 C 0.46862(16) 0.34346(11) 0.35610(10) 0.0210(3) Uani 1 1 d
C8 C 0.77986(17) 0.29308(12) 0.42784(10) 0.0249(3) Uani 1 1 d
C9 C 0.44034(17) 0.59081(12) 0.27223(10) 0.0241(3) Uani 1 1 d
C10 C 0.30970(14) 0.59366(11) 0.46106(10) 0.0206(2) Uani 1 1 d
C11 C 0.51487(13) 0.57942(10) 0.61017(8) 0.0159(2) Uani 1 1 d
C12 C 0.44379(15) 0.53326(11) 0.68699(9) 0.0201(2) Uani 1 1 d
C13 C 0.40613(16) 0.60049(12) 0.76357(10) 0.0230(3) Uani 1 1 d
C14 C 0.43847(15) 0.71603(12) 0.76374(9) 0.0217(3) Uani 1 1 d
C15 C 0.50954(16) 0.76358(11) 0.68795(10) 0.0242(3) Uani 1 1 d
C16 C 0.54793(17) 0.69628(11) 0.61198(10) 0.0225(3) Uani 1 1 d
H1 H 0.8221(19) 0.4357(15) 0.3528(11) 0.024(4) Uiso 1 1 d
H2 H 0.617(2) 0.4144(15) 0.2689(13) 0.026(4) Uiso 1 1 d
H6A H 0.7314(19) 0.6384(14) 0.3331(12) 0.025(4) Uiso 1 1 d
H6B H 0.617(2) 0.6985(16) 0.4064(13) 0.031(5) Uiso 1 1 d
H8A H 0.768(2) 0.2379(14) 0.3787(11) 0.023(4) Uiso 1 1 d
H8B H 0.885(2) 0.2977(14) 0.4505(12) 0.025(4) Uiso 1 1 d
H7A H 0.4134(16) 0.3275(12) 0.2992(11) 0.014(4) Uiso 1 1 d
H9A H 0.504(2) 0.5984(15) 0.2185(13) 0.030(5) Uiso 1 1 d
H9B H 0.364(2) 0.5414(17) 0.2545(13) 0.032(5) Uiso 1 1 d
H9C H 0.4007(19) 0.6642(15) 0.2857(12) 0.027(4) Uiso 1 1 d
H10A H 0.3421(17) 0.6715(13) 0.4686(11) 0.017(4) Uiso 1 1 d
H10B H 0.242(2) 0.5870(15) 0.4113(13) 0.030(5) Uiso 1 1 d
H10C H 0.258(2) 0.5658(16) 0.5157(14) 0.037(5) Uiso 1 1 d
H12 H 0.4162(18) 0.4535(15) 0.6872(11) 0.026(4) Uiso 1 1 d
H13 H 0.356(2) 0.5656(16) 0.8124(14) 0.035(5) Uiso 1 1 d
H14 H 0.4092(19) 0.7655(14) 0.8170(13) 0.027(4) Uiso 1 1 d
H15 H 0.531(2) 0.8496(17) 0.6842(14) 0.037(5) Uiso 1 1 d
H16 H 0.600(2) 0.7308(15) 0.5609(13) 0.032(5) Uiso 1 1 d
H17 H 0.726(2) 0.2047(18) 0.5286(14) 0.043(5) Uiso 1 1 d
H5 H 0.5461(18) 0.4255(14) 0.5442(11) 0.022(4) Uiso 1 1 d
H7B H 0.499(2) 0.2696(15) 0.3830(12) 0.026(4) Uiso 1 1 d

loop_
_atom_site_aniso_label
_atom_site_aniso_U_11
_atom_site_aniso_U_22
_atom_site_aniso_U_33
_atom_site_aniso_U_23
_atom_site_aniso_U_13
_atom_site_aniso_U_12
S1 0.01803(15) 0.03610(18) 0.02950(18) 0.00383(14) -0.00546(13) -0.00210(13)
P1 0.01426(13) 0.02019(13) 0.01808(14) 0.00332(11) 0.00108(11) 0.00042(11)
O2 0.0305(5) 0.0243(4) 0.0277(5) 0.0090(4) 0.0054(4) 0.0106(4)
01 0.0211(4) 0.0147(4) 0.0203(4) -0.0022(3) 0.0023(4) -0.0032(3)
C1 0.0206(6) 0.0228(5) 0.0176(5) 0.0024(4) 0.0045(5) 0.0050(5)
C2 0.0236(6) 0.0196(5) 0.0145(5) 0.0000(4) 0.0023(5) 0.0038(5)
C3 0.0190(6) 0.0167(5) 0.0161(5) 0.0032(4) -0.0003(4) 0.0007(4)
C4 0.0165(5) 0.0118(4) 0.0181(5) 0.0005(4) -0.0002(4) -0.0009(4)
C5 0.0153(5) 0.0134(4) 0.0165(5) 0.0010(4) 0.0016(4) -0.0001(4)
C6 0.0196(6) 0.0193(5) 0.0223(6) 0.0062(5) 0.0014(5) -0.0020(4)
C7 0.0258(7) 0.0164(5) 0.0208(6) -0.0034(4) -0.0012(5) 0.0025(5)
C8 0.0270(7) 0.0243(6) 0.0233(6) 0.0016(5) 0.0041(6) 0.0102(5)
C9 0.0274(7) 0.0229(6) 0.0218(6) 0.0073(5) -0.0039(6) 0.0007(5)
C10 0.0172(5) 0.0197(5) 0.0247(7) -0.0020(5) -0.0017(5) 0.0028(4)
C11 0.0141(5) 0.0172(5) 0.0165(5) 0.0004(4) -0.0018(4) -0.0002(4)
C12 0.0236(6) 0.0182(5) 0.0184(6) 0.0025(5) 0.0027(5) -0.0002(5)
C13 0.0242(6) 0.0265(6) 0.0183(6) 0.0015(5) 0.0045(5) -0.0014(5)
C14 0.0184(6) 0.0263(6) 0.0202(6) -0.0047(5) -0.0005(5) 0.0013(5)
C15 0.0288(7) 0.0202(6) 0.0238(6) -0.0047(5) 0.0024(6) -0.0043(5)
C16 0.0281(7) 0.0200(5) 0.0195(6) -0.0006(5) 0.0050(5) -0.0076(5)

loop_
_atom_type_symbol
_atom_type_description
_atom_type_scat_dispersion_real
_atom_type_scat_dispersion_imag
_atom_type_scat_source
S S 0.1246 0.1234 'International Tables Vol C Tables 4.2.6.8 and 6.1.1.4'
P P 0.1023 0.0942 'International Tables Vol C Tables 4.2.6.8 and 6.1.1.4'
O O 0.0106 0.006 'International Tables Vol C Tables 4.2.6.8 and 6.1.1.4'
C C 0.0033 0.0016 'International Tables Vol C Tables 4.2.6.8 and 6.1.1.4'
H H 0 0 'International Tables Vol C Tables 4.2.6.8 and 6.1.1.4'

loop_
_geom_angle_atom_site_label_1
_geom_angle_atom_site_label_2
_geom_angle_atom_site_label_3
_geom_angle
C6 P1 C1 90.96(7)
C6 P1 C5 93.86(6)
C1 P1 C5 102.14(6)
C6 P1 S1 124.49(5)
C1 P1 S1 118.41(5)
C5 P1 S1 120.58(5)
C8 O2 H17 107.0(14)
C4 01 C7 110.03(10)
C8 C1 C2 119.33(12)
C8 C1 P1 117.34(10)
C2 C1 P1 103.47(8)
C8 C1 H1 105.6(10)
C2 C1 H1 109.5(10)
P1 C1 H1 99.8(10)
C7 C2 C1 116.89(11)
C7 C2 C3 102.66(10)
C1 C2 C3 107.61(10)
C7 C2 H2 108.4(11)
C1 C2 H2 109.3(11)
C3 C2 H2 111.9(11)
C9 C3 C6 113.58(11)
C9 C3 C2 112.31(11)
C6 C3 C2 108.48(11)
C9 C3 C4 114.40(11)
C6 C3 C4 107.35(10)
C2 C3 C4 99.68(9)
01 C4 C10 106.67(10)
01 C4 C3 104.01(9)
C10 C4 C3 115.49(10)
01 C4 C5 109.09(9)
C10 C4 C5 113.01(10)
C3 C4 C5 108.05(10)
C11 C5 C4 116.26(10)
C11 C5 P1 114.80(8)
C4 C5 P1 102.79(8)
C11 C5 H5 111.4(10)
C4 C5 H5 105.3(10)
P1 C5 H5 105.2(10)
C3 C6 P1 96.03(8)
C3 C6 H6A 114.2(10)
P1 C6 H6A 111.0(10)
C3 C6 H6B 111.5(11)
P1 C6 H6B 115.6(11)
H6A C6 H6B 108.3(14)
01 C7 C2 106.96(10)
01 C7 H7A 109.8(9)
C2 C7 H7A 108.4(9)
01 C7 H7B 109.3(10)
C2 C7 H7B 114.6(11)
H7A C7 H7B 107.7(13)
O2 C8 C1 111.16(11)
O2 C8 H8A 108.3(10)
C1 C8 H8A 108.2(10)
O2 C8 H8B 109.2(10)
C1 C8 H8B 107.7(10)
H8A C8 H8B 112.2(15)
C3 C9 H9A 108.5(11)
C3 C9 H9B 112.5(11)
H9A C9 H9B 106.6(15)
C3 C9 H9C 111.9(11)
H9A C9 H9C 107.9(14)
H9B C9 H9C 109.1(15)
C4 C10 H10A 111.0(9)
C4 C10 H10B 108.4(11)
H10A C10 H10B 111.3(14)
C4 C10 H10C 108.5(11)
H10A C10 H10C 112.0(15)
H10B C10 H10C 105.4(15)
C12 C11 C16 117.72(12)
C12 C11 C5 119.38(11)
C16 C11 C5 122.84(11)
C11 C12 C13 121.51(12)
C11 C12 H12 119.9(10)
C13 C12 H12 118.5(10)
C14 C13 C12 119.94(13)
C14 C13 H13 122.1(12)
C12 C13 H13 117.9(12)
C13 C14 C15 119.41(12)
C13 C14 H14 120.8(10)
C15 C14 H14 119.8(10)
C14 C15 C16 120.56(13)
C14 C15 H15 121.5(11)
C16 C15 H15 117.8(11)
C15 C16 C11 120.84(13)
C15 C16 H16 119.1(11)
C11 C16 H16 120.1(11)

loop_
_geom_bond_atom_site_label_1
_geom_bond_atom_site_label_2
_geom_bond_distance
S1 P1 1.9425(9)
P1 C6 1.8208(14)
P1 C1 1.8260(14)
P1 C5 1.8391(15)
O2 C8 1.4230(18)
O2 H17 0.83(2)
01 C4 1.4424(14)
01 C7 1.4458(16)
C1 C8 1.5218(18)
C1 C2 1.555(2)
C1 H1 0.982(17)
C2 C7 1.522(2)
C2 C3 1.5604(18)
C2 H2 0.931(18)
C3 C9 1.5217(18)
C3 C6 1.5326(19)
C3 C4 1.5620(17)
C4 C10 1.5123(18)
C4 C5 1.5894(17)
C5 C11 1.5044(17)
C5 H5 0.950(16)
C6 H6A 1.026(18)
C6 H6B 1.000(19)
C7 H7A 0.977(15)
C7 H7B 0.984(17)
C8 H8A 0.962(17)
C8 H8B 1.010(18)
C9 H9A 0.972(19)
C9 H9B 0.939(19)
C9 H9C 0.950(17)
C10 H10A 0.962(15)
C10 H10B 0.948(19)
C10 H10C 0.97(2)
C11 C12 1.3883(17)
C11 C16 1.3982(18)
C12 C13 1.3940(19)
C12 H12 0.965(17)
C13 C14 1.381(2)
C13 H13 0.93(2)
C14 C15 1.383(2)
C14 H14 0.995(18)
C15 C16 1.3892(19)
C15 H15 1.02(2)
C16 H16 0.964(19)

loop_
_geom_torsion_atom_site_label_1
_geom_torsion_atom_site_label_2
_geom_torsion_atom_site_label_3
_geom_torsion_atom_site_label_4
_geom_torsion
C6 P1 C1 C8 -173.59(11)
C5 P1 C1 C8 -79.43(12)
S1 P1 C1 C8 55.64(12)
C6 P1 C1 C2 -39.89(9)
C5 P1 C1 C2 54.28(9)
S1 P1 C1 C2 -170.66(7)
C8 C1 C2 C7 31.48(16)
P1 C1 C2 C7 -101.07(11)
C8 C1 C2 C3 146.24(11)
P1 C1 C2 C3 13.69(11)
C7 C2 C3 C9 -84.04(13)
C1 C2 C3 C9 152.07(11)
C7 C2 C3 C6 149.58(10)
C1 C2 C3 C6 25.68(13)
C7 C2 C3 C4 37.50(12)
C1 C2 C3 C4 -86.40(11)
C7 01 C4 C10 148.20(11)
C7 01 C4 C3 25.67(12)
C7 01 C4 C5 -89.43(12)
C9 C3 C4 01 81.25(12)
C6 C3 C4 01 -151.74(9)
C2 C3 C4 01 -38.77(11)
C9 C3 C4 C10 -35.28(15)
C6 C3 C4 C10 91.73(12)
C2 C3 C4 C10 -155.30(10)
C9 C3 C4 C5 -162.92(10)
C6 C3 C4 C5 -35.91(12)
C2 C3 C4 C5 77.06(10)
01 C4 C5 C11 -123.05(11)
C10 C4 C5 C11 -4.57(14)
C3 C4 C5 C11 124.48(11)
01 C4 C5 P1 110.68(8)
C10 C4 C5 P1 -130.84(9)
C3 C4 C5 P1 -1.78(10)
C6 P1 C5 C11 -96.46(10)
C1 P1 C5 C11 171.73(8)
S1 P1 C5 C11 37.91(10)
C6 P1 C5 C4 30.74(8)
C1 P1 C5 C4 -61.07(8)
S1 P1 C5 C4 165.11(5)
C9 C3 C6 P1 -177.46(10)
C2 C3 C6 P1 -51.81(10)
C4 C3 C6 P1 55.05(10)
C1 P1 C6 C3 52.56(9)
C5 P1 C6 C3 -49.67(9)
S1 P1 C6 C3 178.64(6)
C4 01 C7 C2 -0.96(13)
C1 C2 C7 01 93.46(13)
C3 C2 C7 01 -24.03(13)
C2 C1 C8 O2 -72.93(16)
P1 C1 C8 O2 53.32(15)
C4 C5 C11 C12 99.91(13)
P1 C5 C11 C12 -140.10(10)
C4 C5 C11 C16 -77.32(15)
P1 C5 C11 C16 42.67(15)
C16 C11 C12 C13 0.1(2)
C5 C11 C12 C13 -177.30(12)
C11 C12 C13 C14 0.5(2)
C12 C13 C14 C15 -0.7(2)
C13 C14 C15 C16 0.2(2)
C14 C15 C16 C11 0.4(2)
C12 C11 C16 C15 -0.5(2)
C5 C11 C16 C15 176.74(13)
